data_1001747
loop_
_publ_author_name
'Pelloquin, D'
'Sundaresan, A'
'Hervieu, M'
'Michel, C'
'Raveau, B'

_publ_section_title
;
New copper oxychlorides Ca4 Ln2 Cu3 O8 Cl4, first members of the
intergrowth series (Ca2 Cu O2 Cl2)m (Ln2 Ca2 Cu2 O6 Cl2)n (Ln =
Gd,Sm)
;
_journal_coden_ASTM JSSCBI
_journal_name_full 'Journal of Solid State Chemistry'
_journal_page_first 315
_journal_page_last 324
_journal_paper_doi 10.1006/jssc.1996.0389
_journal_volume 127
_journal_year 1996
_chemical_formula_analytical 'Ca4 Gd2 Cu3 O8 Cl4'
_chemical_formula_structural
;
(Ca0.9 Gd0.1)2 Ca2 Gd2 Cu3 O8 Cl2 (Cl0.92 O0.08)2
;
_chemical_formula_sum 'Ca3.8 Cl3.84 Cu3 Gd2.2 O8.16'
_chemical_name_systematic
;
Calcium gadolinium copper oxide chloride (3.8/2.2/3/8.16/3.84)
;
_space_group_IT_number 139
_symmetry_cell_setting tetragonal
_symmetry_Int_Tables_number 139
_symmetry_space_group_name_Hall '-I 4 2'
_symmetry_space_group_name_H-M 'I 4/m m m'
_cell_angle_alpha 90
_cell_angle_beta 90
_cell_angle_gamma 90
_cell_formula_units_Z 2
_cell_length_a 3.8865(1)
_cell_length_b 3.8865(1)
_cell_length_c 41.827(2)
_cell_volume 631.8
_refine_ls_R_factor_all 0.089
_cod_database_code 1001747

loop_
_symmetry_equiv_pos_as_xyz
x,y,z
-x,-y,z
-x,y,z
x,-y,z
-y,x,z
y,-x,z
y,x,z
-y,-x,z
-x,-y,-z
x,y,-z
x,-y,-z
-x,y,-z
y,-x,-z
-y,x,-z
-y,-x,-z
y,x,-z
1/2+x,1/2+y,1/2+z
1/2-x,1/2-y,1/2+z
1/2-x,1/2+y,1/2+z
1/2+x,1/2-y,1/2+z
1/2-y,1/2+x,1/2+z
1/2+y,1/2-x,1/2+z
1/2+y,1/2+x,1/2+z
1/2-y,1/2-x,1/2+z
1/2-x,1/2-y,1/2-z
1/2+x,1/2+y,1/2-z
1/2+x,1/2-y,1/2-z
1/2-x,1/2+y,1/2-z
1/2+y,1/2-x,1/2-z
1/2-y,1/2+x,1/2-z
1/2-y,1/2-x,1/2-z
1/2+y,1/2+x,1/2-z

loop_
_atom_site_label
_atom_site_type_symbol
_atom_site_symmetry_multiplicity
_atom_site_Wyckoff_symbol
_atom_site_fract_x
_atom_site_fract_y
_atom_site_fract_z
_atom_site_occupancy
_atom_site_attached_hydrogens
_atom_site_calc_flag
Ca1 Ca2+ 4 e 0. 0. 0.4611(4) 0.90(2) 0 d
Gd1 Gd3+ 4 e 0. 0. 0.4611(4) 0.10(2) 0 d
Ca2 Ca2+ 4 e 0. 0. 0.1428(4) 1. 0 d
Gd2 Gd3+ 4 e 0. 0. 0.2219(2) 1. 0 d
Cu1 Cu2+ 2 a 0. 0. 0. 1. 0 d
Cu2 Cu2+ 4 e 0. 0. 0.3221(3) 1. 0 d
O1 O2- 4 c 0. 0.5 0. 1. 0 d
O2 O2- 8 g 0. 0.5 0.319(1) 1. 0 d
O3 O2- 4 d 0. 0.5 0.25 1. 0 d
Cl1 Cl1- 4 e 0. 0. 0.0644(5) 1. 0 d
Cl2 Cl1- 4 e 0. 0. 0.3824(5) 0.92(4) 0 d
O4 O2- 4 e 0. 0. 0.3824(5) 0.08(4) 0 d

loop_
_atom_type_symbol
_atom_type_oxidation_number
Ca2+ 2.000
Gd3+ 3.000
Cu2+ 1.987
O2- -2.000
Cl1- -1.000
